data_2243927
loop_
_publ_author_name
'Frey, Steven T.'
'Ballot, Jasper G.'
'Hands, Allison'
'Cirka, Haley A.'
'Rinaolo, Katheryn C.'
'Phalkun, Nich N.'
'Kaur, Manpreet'
'Jasinski, Jerry P.'

_publ_section_title
;
 Geometrical variations of two manganese(II) complexes with closely
 related quinoline-based tripodal ligands
;
_journal_issue 10
_journal_name_full 'Acta Crystallographica Section E'
_journal_page_first 982
_journal_page_last 988
_journal_paper_doi 10.1107/S2056989021009786
_journal_volume 77
_journal_year 2021
_chemical_formula_iupac '[Mn (C2 H3 O2) (C22 H21 N3 O1) (C1 H4 O1)] (C24 H20 B), C H4 O'
_chemical_formula_moiety 'C25 H28 Mn N3 O4 +, C24 H20 B -, C H4 O'
_chemical_formula_sum 'C50 H52 B Mn N3 O5'
_chemical_formula_weight 840.69
_chemical_name_systematic
'(Acetato-\k<i>O</i>)[2-hydroxy-<i>N</i>,<i>N</i>-bis(quinolin-2-ylmethyl)ethanamine-\k^4^<i>N</i>,<i>N</i>',<i>N</i>'',<i>O</i>](methanol-\k<i>O</i>)manganese(II) tetraphenylborate methanol monosolvate'
_space_group_crystal_system monoclinic
_space_group_IT_number 14
_space_group_name_Hall '-P 2ybc'
_space_group_name_H-M_alt 'P 1 21/c 1'
_atom_sites_solution_hydrogens mixed
_atom_sites_solution_primary dual
_audit_creation_method
;
Olex2 1.2
(compiled 2018.05.29 svn.r3508 for OlexSys, GUI svn.r5506)
;
_cell_angle_alpha 90
_cell_angle_beta 96.222(3)
_cell_angle_gamma 90
_cell_formula_units_Z 4
_cell_length_a 10.3504(3)
_cell_length_b 17.4824(5)
_cell_length_c 23.9618(9)
_cell_measurement_reflns_used 8395
_cell_measurement_temperature 173(2)
_cell_measurement_theta_max 32.4240
_cell_measurement_theta_min 2.3750
_cell_volume 4310.3(2)
_computing_cell_refinement
;
CrysAlisPro (Rigaku OD, 2019)
;
_computing_data_collection
;
CrysAlisPro (Rigaku OD, 2019)
;
_computing_data_reduction
;
CrysAlisPro (Rigaku OD, 2019)
;
_computing_molecular_graphics
;
<i>OLEX2</i> (Dolomanov <i>et al.</i>,  2009)
;
_computing_publication_material
;
<i>OLEX2</i> (Dolomanov <i>et al.</i>,  2009)
;
_computing_structure_refinement
;
ShelXL (Sheldrick, 2015b)
;
_computing_structure_solution
;
ShelXT (Sheldrick, 2015a)
;
_diffrn_ambient_temperature 173(2)
_diffrn_detector_area_resol_mean 16.0416
_diffrn_measured_fraction_theta_full 0.999
_diffrn_measured_fraction_theta_max 0.895
_diffrn_measurement_device_type 'Rigaku Oxford Diffraction Gemini Eos'
_diffrn_measurement_method '\w scans'
_diffrn_radiation_type MoK\a
_diffrn_radiation_wavelength 0.71073
_diffrn_reflns_av_R_equivalents 0.0320
_diffrn_reflns_av_unetI/netI 0.0454
_diffrn_reflns_limit_h_max 12
_diffrn_reflns_limit_h_min -15
_diffrn_reflns_limit_k_max 15
_diffrn_reflns_limit_k_min -25
_diffrn_reflns_limit_l_max 36
_diffrn_reflns_limit_l_min -34
_diffrn_reflns_number 31473
_diffrn_reflns_theta_full 25.242
_diffrn_reflns_theta_max 32.916
_diffrn_reflns_theta_min 2.375
_diffrn_source 'fine-focus sealed X-ray tube'
_exptl_absorpt_coefficient_mu 0.358
_exptl_absorpt_correction_T_max 1.00000
_exptl_absorpt_correction_T_min 0.84497
_exptl_absorpt_correction_type multi-scan
_exptl_absorpt_process_details
;
(CrysAlisPro; Rigaku OD, 2019)
;
_exptl_crystal_colour colourless
_exptl_crystal_density_diffrn 1.295
_exptl_crystal_description prism
_exptl_crystal_F_000 1772
_exptl_crystal_size_max 0.34
_exptl_crystal_size_mid 0.28
_exptl_crystal_size_min 0.26
_refine_diff_density_max 0.667
_refine_diff_density_min -0.437
_refine_ls_extinction_method none
_refine_ls_goodness_of_fit_ref 1.042
_refine_ls_hydrogen_treatment mixed
_refine_ls_matrix_type full
_refine_ls_number_parameters 582
_refine_ls_number_reflns 14443
_refine_ls_number_restraints 85
_refine_ls_restrained_S_all 1.040
_refine_ls_R_factor_all 0.0832
_refine_ls_R_factor_gt 0.0542
_refine_ls_shift/su_max 0.001
_refine_ls_shift/su_mean 0.000
_refine_ls_structure_factor_coef Fsqd
_refine_ls_weighting_details 'w=1/[\s^2^(Fo^2^)+(0.0597P)^2^+1.7892P] where P=(Fo^2^+2Fc^2^)/3'
_refine_ls_weighting_scheme calc
_refine_ls_wR_factor_gt 0.1278
_refine_ls_wR_factor_ref 0.1485
_reflns_number_gt 10348
_reflns_number_total 14443
_reflns_threshold_expression 'I > 2\s(I)'
_cod_data_source_file zl5024sup1.cif
_cod_data_source_block 2
_cod_depositor_comments 'Adding full bibliography for 2243926--2243927.cif.'
_cod_original_cell_volume 4310.3(3)
_cod_database_code 2243927
_cod_database_fobs_code 2243927
_shelx_space_group_comment
;
The symmetry employed for this shelxl refinement is uniquely defined
by the following loop, which should always be used as a source of
symmetry information in preference to the above space-group names.
They are only intended as comments.
;
_shelx_estimated_absorpt_t_min 0.888
_shelx_estimated_absorpt_t_max 0.913

loop_
_space_group_symop_operation_xyz
'x, y, z'
'-x, y+1/2, -z+1/2'
'-x, -y, -z'
'x, -y-1/2, z-1/2'

loop_
_atom_site_type_symbol
_atom_site_label
_atom_site_fract_x
_atom_site_fract_y
_atom_site_fract_z
_atom_site_U_iso_or_equiv
_atom_site_adp_type
_atom_site_calc_flag
_atom_site_occupancy
_atom_site_disorder_assembly
_atom_site_disorder_group
Mn Mn1 0.20955(3) 0.33373(2) 0.52463(2) 0.02919(8) Uani d 1 . .
O O1 0.28258(14) 0.44314(8) 0.52710(7) 0.0462(4) Uani d 1 . .
O O2 0.13629(13) 0.53266(9) 0.50981(7) 0.0474(4) Uani d 1 . .
C C21 -0.0123(4) 0.2185(2) 0.51942(16) 0.0392(8) Uani d 0.791(5) A 1
H H21A -0.046372 0.236717 0.554101 0.047 Uiso calc 0.791(5) A 1
H H21B -0.050269 0.167489 0.510100 0.047 Uiso calc 0.791(5) A 1
C C22 -0.0519(2) 0.27345(14) 0.47199(13) 0.0418(7) Uani d 0.791(5) A 1
H H22A -0.026426 0.252695 0.436329 0.050 Uiso calc 0.791(5) A 1
H H22B -0.147385 0.280376 0.467818 0.050 Uiso calc 0.791(5) A 1
O O3 0.0113(7) 0.3457(3) 0.4842(2) 0.0403(9) Uani d 0.791(5) A 1
H H3 -0.040(3) 0.3839(18) 0.4820(17) 0.060 Uiso d 0.791(5) A 1
C C21B -0.0034(13) 0.2064(8) 0.5036(7) 0.037(2) Uani d 0.209(5) A 2
H H21C -0.047254 0.162125 0.519187 0.044 Uiso calc 0.209(5) A 2
H H21D -0.006777 0.200111 0.462437 0.044 Uiso calc 0.209(5) A 2
C C22B -0.0669(8) 0.2791(5) 0.5177(5) 0.0389(19) Uani d 0.209(5) A 2
H H22C -0.157693 0.280497 0.499824 0.047 Uiso calc 0.209(5) A 2
H H22D -0.067722 0.283649 0.558803 0.047 Uiso calc 0.209(5) A 2
O O3B 0.008(3) 0.3419(13) 0.4966(10) 0.043(3) Uani d 0.209(5) A 2
H H3B -0.056(11) 0.371(8) 0.499(7) 0.065 Uiso d 0.209(5) A 2
O O4 0.11509(17) 0.35761(10) 0.60633(7) 0.0527(4) Uani d 1 . .
H H4 0.055(2) 0.3937(15) 0.5997(13) 0.079 Uiso d 1 . .
N N1 0.13266(14) 0.21202(8) 0.52926(7) 0.0303(3) Uani d 1 . .
N N2 0.25628(13) 0.27746(8) 0.44162(6) 0.0266(3) Uani d 1 . .
N N3 0.35823(13) 0.26902(8) 0.58298(6) 0.0252(3) Uani d 1 . .
C C1 0.1944(2) 0.16292(10) 0.48974(8) 0.0357(4) Uani d 1 . .
H H1A 0.133326 0.121192 0.477214 0.043 Uiso calc 1 . .
H H1B 0.272630 0.139148 0.510029 0.043 Uiso calc 1 . .
C C2 0.23347(16) 0.20309(9) 0.43876(7) 0.0280(3) Uani d 1 . .
C C3 0.25111(19) 0.15814(10) 0.39141(8) 0.0334(4) Uani d 1 . .
H H3A 0.233076 0.104858 0.391410 0.040 Uiso calc 1 . .
C C4 0.29409(19) 0.19162(11) 0.34578(8) 0.0356(4) Uani d 1 . .
H H4A 0.308919 0.161726 0.313979 0.043 Uiso calc 1 . .
C C5 0.31655(16) 0.27117(10) 0.34599(7) 0.0283(3) Uani d 1 . .
C C6 0.35729(18) 0.31007(11) 0.29957(8) 0.0353(4) Uani d 1 . .
H H6 0.370740 0.282313 0.266608 0.042 Uiso calc 1 . .
C C7 0.37775(18) 0.38724(12) 0.30132(9) 0.0381(4) Uani d 1 . .
H H7 0.405897 0.412934 0.269861 0.046 Uiso calc 1 . .
C C8 0.35708(19) 0.42820(11) 0.34959(9) 0.0393(4) Uani d 1 . .
H H8 0.370369 0.481974 0.350415 0.047 Uiso calc 1 . .
C C9 0.31792(18) 0.39232(10) 0.39589(9) 0.0345(4) Uani d 1 . .
H H9 0.305140 0.421140 0.428451 0.041 Uiso calc 1 . .
C C10 0.29674(15) 0.31276(9) 0.39503(7) 0.0259(3) Uani d 1 . .
C C11 0.17185(17) 0.18520(10) 0.58677(8) 0.0312(4) Uani d 1 . .
H H11A 0.163531 0.128838 0.588150 0.037 Uiso calc 1 . .
H H11B 0.113287 0.207489 0.612489 0.037 Uiso calc 1 . .
C C12 0.31033(16) 0.20774(9) 0.60597(7) 0.0267(3) Uani d 1 . .
C C13 0.38127(18) 0.16443(10) 0.64823(7) 0.0312(3) Uani d 1 . .
H H13 0.343839 0.120350 0.663192 0.037 Uiso calc 1 . .
C C14 0.50433(18) 0.18645(11) 0.66747(7) 0.0319(4) Uani d 1 . .
H H14 0.552399 0.158636 0.696811 0.038 Uiso calc 1 . .
C C15 0.56008(16) 0.25053(10) 0.64375(7) 0.0276(3) Uani d 1 . .
C C16 0.68919(18) 0.27456(12) 0.66024(8) 0.0364(4) Uani d 1 . .
H H16 0.740753 0.248239 0.689357 0.044 Uiso calc 1 . .
C C17 0.73966(18) 0.33547(12) 0.63438(9) 0.0396(4) Uani d 1 . .
H H17 0.826480 0.351267 0.645467 0.047 Uiso calc 1 . .
C C18 0.66421(17) 0.37488(11) 0.59156(9) 0.0356(4) Uani d 1 . .
H H18 0.700919 0.416920 0.573713 0.043 Uiso calc 1 . .
C C19 0.53883(17) 0.35388(10) 0.57505(8) 0.0300(3) Uani d 1 . .
H H19 0.488663 0.381583 0.546259 0.036 Uiso calc 1 . .
C C20 0.48377(15) 0.29084(9) 0.60089(7) 0.0250(3) Uani d 1 . .
C C23 0.24089(16) 0.50955(10) 0.53307(8) 0.0303(3) Uani d 1 . .
C C24 0.3267(3) 0.56395(15) 0.56863(12) 0.0614(7) Uani d 1 . .
H H24A 0.404881 0.574672 0.550308 0.092 Uiso calc 1 . .
H H24B 0.351550 0.540939 0.605520 0.092 Uiso calc 1 . .
H H24C 0.279510 0.611747 0.573258 0.092 Uiso calc 1 . .
C C25 0.1491(3) 0.3478(2) 0.66598(13) 0.0784(10) Uani d 1 . .
H H25A 0.236358 0.325640 0.672799 0.118 Uiso calc 1 . .
H H25B 0.086276 0.313477 0.680887 0.118 Uiso calc 1 . .
H H25C 0.147710 0.397564 0.684705 0.118 Uiso calc 1 . .
C C1A 0.22940(15) 0.82390(9) 0.66632(7) 0.0259(3) Uani d 1 . .
C C2A 0.10210(17) 0.80890(11) 0.67793(9) 0.0355(4) Uani d 1 . .
H H2A 0.038937 0.848323 0.672024 0.043 Uiso calc 1 . .
C C3A 0.06469(19) 0.73829(13) 0.69782(10) 0.0447(5) Uani d 1 . .
H H3AA -0.022383 0.730787 0.705735 0.054 Uiso calc 1 . .
C C4A 0.1531(2) 0.67907(11) 0.70614(9) 0.0387(4) Uani d 1 . .
H H4AA 0.127219 0.630697 0.719175 0.046 Uiso calc 1 . .
C C5A 0.27959(18) 0.69140(10) 0.69519(8) 0.0326(4) Uani d 1 . .
H H5A 0.341484 0.651201 0.700378 0.039 Uiso calc 1 . .
C C6A 0.31643(16) 0.76255(10) 0.67659(8) 0.0297(3) Uani d 1 . .
H H6A 0.404714 0.770115 0.670519 0.036 Uiso calc 1 . .
C C7A 0.31146(15) 0.89862(10) 0.57761(7) 0.0261(3) Uani d 1 . .
C C8A 0.3448(2) 0.83050(11) 0.55251(9) 0.0380(4) Uani d 1 . .
H H8A 0.343659 0.784419 0.573459 0.046 Uiso calc 1 . .
C C9A 0.3796(3) 0.82714(13) 0.49820(10) 0.0529(6) Uani d 1 . .
H H9A 0.401198 0.779232 0.482977 0.063 Uiso calc 1 . .
C C10A 0.3831(2) 0.89245(14) 0.46602(9) 0.0466(5) Uani d 1 . .
H H10A 0.406822 0.890104 0.428855 0.056 Uiso calc 1 . .
C C11A 0.35142(19) 0.96101(13) 0.48919(8) 0.0389(4) Uani d 1 . .
H H11C 0.353786 1.006842 0.468020 0.047 Uiso calc 1 . .
C C12A 0.31613(17) 0.96345(11) 0.54320(8) 0.0329(4) Uani d 1 . .
H H12A 0.293816 1.011597 0.557854 0.040 Uiso calc 1 . .
C C13A 0.16269(15) 0.97007(9) 0.64705(8) 0.0267(3) Uani d 1 . .
C C14A 0.05958(16) 0.97907(10) 0.60442(9) 0.0353(4) Uani d 1 . .
H H14A 0.059256 0.949083 0.571341 0.042 Uiso calc 1 . .
C C15A -0.04201(17) 1.02996(11) 0.60857(11) 0.0432(5) Uani d 1 . .
H H15A -0.110442 1.033710 0.578894 0.052 Uiso calc 1 . .
C C16A -0.04368(19) 1.07520(12) 0.65585(11) 0.0474(6) Uani d 1 . .
H H16A -0.112196 1.110670 0.658681 0.057 Uiso calc 1 . .
C C17A 0.0554(2) 1.06805(12) 0.69877(10) 0.0441(5) Uani d 1 . .
H H17A 0.055435 1.098602 0.731560 0.053 Uiso calc 1 . .
C C18A 0.15569(17) 1.01606(11) 0.69413(8) 0.0335(4) Uani d 1 . .
H H18A 0.222400 1.011741 0.724482 0.040 Uiso calc 1 . .
C C19A 0.41144(14) 0.93303(9) 0.68196(7) 0.0232(3) Uani d 1 . .
C C20A 0.51032(15) 0.97532(10) 0.66120(8) 0.0287(3) Uani d 1 . .
H H20A 0.501709 0.988501 0.622509 0.034 Uiso calc 1 . .
C C21A 0.62107(17) 0.99890(10) 0.69507(9) 0.0352(4) Uani d 1 . .
H H21E 0.685705 1.027867 0.679253 0.042 Uiso calc 1 . .
C C22A 0.63763(18) 0.98059(11) 0.75126(9) 0.0375(4) Uani d 1 . .
H H22E 0.713240 0.996573 0.774337 0.045 Uiso calc 1 . .
C C23A 0.54236(19) 0.93855(11) 0.77356(8) 0.0366(4) Uani d 1 . .
H H23A 0.552187 0.925441 0.812265 0.044 Uiso calc 1 . .
C C24A 0.43231(17) 0.91548(10) 0.73937(7) 0.0300(3) Uani d 1 . .
H H24D 0.368273 0.886520 0.755581 0.036 Uiso calc 1 . .
B B1 0.27814(16) 0.90606(10) 0.64275(8) 0.0242(3) Uani d 1 . .
O O1S -0.05332(15) 0.47197(9) 0.60054(7) 0.0472(4) Uani d 1 . .
H H1S -0.068772 0.486107 0.566974 0.071 Uiso calc 1 . .
C C1S -0.0042(2) 0.53448(14) 0.63392(11) 0.0520(6) Uani d 1 . .
H H1SA -0.047010 0.581705 0.619749 0.078 Uiso calc 1 . .
H H1SB 0.089674 0.538828 0.632230 0.078 Uiso calc 1 . .
H H1SC -0.021328 0.526189 0.672897 0.078 Uiso calc 1 . .

loop_
_atom_site_aniso_label
_atom_site_aniso_U_11
_atom_site_aniso_U_22
_atom_site_aniso_U_33
_atom_site_aniso_U_12
_atom_site_aniso_U_13
_atom_site_aniso_U_23
Mn1 0.02894(13) 0.02222(13) 0.03608(15) -0.00182(9) 0.00209(10) -0.00026(10)
O1 0.0414(7) 0.0229(6) 0.0737(11) 0.0002(5) 0.0041(7) -0.0025(6)
O2 0.0346(7) 0.0392(8) 0.0650(10) 0.0033(6) -0.0096(7) -0.0072(7)
C21 0.0324(13) 0.0326(16) 0.051(2) -0.0094(11) -0.0030(14) 0.0003(13)
C22 0.0340(12) 0.0340(13) 0.0541(17) -0.0049(9) -0.0099(11) -0.0010(11)
O3 0.0302(12) 0.0282(13) 0.060(3) 0.0003(10) -0.0077(17) -0.0041(14)
C21B 0.029(4) 0.032(4) 0.047(5) -0.008(3) -0.001(4) -0.004(4)
C22B 0.028(3) 0.032(3) 0.057(4) -0.005(3) 0.007(3) -0.003(3)
O3B 0.036(4) 0.033(4) 0.059(6) 0.004(3) 0.000(5) 0.009(4)
O4 0.0568(10) 0.0561(10) 0.0459(9) 0.0133(8) 0.0089(7) -0.0098(7)
N1 0.0296(7) 0.0264(7) 0.0346(8) -0.0053(5) 0.0021(6) 0.0003(6)
N2 0.0274(6) 0.0215(6) 0.0306(7) -0.0026(5) 0.0017(5) 0.0030(5)
N3 0.0270(6) 0.0225(6) 0.0269(7) -0.0020(5) 0.0071(5) 0.0009(5)
C1 0.0546(11) 0.0213(8) 0.0311(9) -0.0066(7) 0.0039(8) 0.0011(6)
C2 0.0296(8) 0.0225(7) 0.0308(8) -0.0020(6) -0.0011(6) 0.0012(6)
C3 0.0442(10) 0.0214(8) 0.0341(9) -0.0025(7) 0.0028(8) -0.0008(6)
C4 0.0434(10) 0.0296(9) 0.0338(9) 0.0004(7) 0.0049(8) -0.0026(7)
C5 0.0252(7) 0.0271(8) 0.0324(9) 0.0023(6) 0.0020(6) 0.0035(6)
C6 0.0360(9) 0.0365(10) 0.0340(9) 0.0030(7) 0.0070(7) 0.0048(7)
C7 0.0360(9) 0.0384(10) 0.0408(11) 0.0013(8) 0.0074(8) 0.0119(8)
C8 0.0428(10) 0.0273(9) 0.0488(12) -0.0024(7) 0.0088(9) 0.0072(8)
C9 0.0383(9) 0.0253(8) 0.0408(10) -0.0028(7) 0.0086(8) 0.0013(7)
C10 0.0220(7) 0.0239(7) 0.0315(8) 0.0001(6) 0.0014(6) 0.0035(6)
C11 0.0313(8) 0.0287(8) 0.0348(9) -0.0063(6) 0.0092(7) 0.0016(7)
C12 0.0292(8) 0.0248(8) 0.0274(8) -0.0025(6) 0.0097(6) -0.0005(6)
C13 0.0380(9) 0.0280(8) 0.0287(8) -0.0022(7) 0.0085(7) 0.0041(6)
C14 0.0376(9) 0.0323(9) 0.0260(8) 0.0025(7) 0.0040(7) 0.0046(6)
C15 0.0295(8) 0.0273(8) 0.0269(8) 0.0024(6) 0.0069(6) -0.0012(6)
C16 0.0332(9) 0.0403(10) 0.0351(10) 0.0021(7) 0.0012(7) -0.0009(8)
C17 0.0291(9) 0.0454(11) 0.0439(11) -0.0068(8) 0.0032(8) -0.0025(8)
C18 0.0317(8) 0.0312(9) 0.0450(11) -0.0065(7) 0.0088(8) 0.0009(7)
C19 0.0309(8) 0.0249(8) 0.0352(9) -0.0017(6) 0.0073(7) 0.0022(6)
C20 0.0253(7) 0.0218(7) 0.0289(8) 0.0003(6) 0.0077(6) -0.0018(6)
C23 0.0299(8) 0.0254(8) 0.0354(9) -0.0037(6) 0.0027(7) -0.0017(6)
C24 0.0570(14) 0.0509(14) 0.0712(18) -0.0076(11) -0.0169(12) -0.0204(12)
C25 0.0734(19) 0.093(2) 0.0644(19) 0.0182(16) -0.0132(15) -0.0370(17)
C1A 0.0239(7) 0.0248(8) 0.0289(8) -0.0040(6) 0.0030(6) -0.0026(6)
C2A 0.0230(7) 0.0353(9) 0.0486(11) -0.0038(7) 0.0051(7) 0.0046(8)
C3A 0.0304(9) 0.0429(11) 0.0615(14) -0.0123(8) 0.0087(9) 0.0073(10)
C4A 0.0440(10) 0.0297(9) 0.0420(11) -0.0124(8) 0.0027(8) 0.0037(7)
C5A 0.0384(9) 0.0242(8) 0.0344(9) -0.0020(7) -0.0001(7) -0.0023(7)
C6A 0.0259(7) 0.0253(8) 0.0379(9) -0.0021(6) 0.0038(7) -0.0028(7)
C7A 0.0205(7) 0.0277(8) 0.0301(8) -0.0019(6) 0.0020(6) -0.0039(6)
C8A 0.0437(10) 0.0296(9) 0.0438(11) -0.0057(8) 0.0182(9) -0.0081(8)
C9A 0.0690(15) 0.0421(12) 0.0532(14) -0.0081(10) 0.0323(12) -0.0192(10)
C10A 0.0506(12) 0.0585(14) 0.0329(10) -0.0097(10) 0.0154(9) -0.0122(9)
C11A 0.0372(9) 0.0489(12) 0.0302(9) 0.0006(8) 0.0024(7) 0.0031(8)
C12A 0.0351(9) 0.0347(9) 0.0289(9) 0.0052(7) 0.0027(7) 0.0001(7)
C13A 0.0200(6) 0.0222(7) 0.0387(9) -0.0020(5) 0.0075(6) -0.0002(6)
C14A 0.0245(8) 0.0272(8) 0.0533(12) -0.0023(6) -0.0001(7) -0.0015(8)
C15A 0.0201(8) 0.0336(10) 0.0754(15) -0.0017(7) 0.0028(8) 0.0101(10)
C16A 0.0294(9) 0.0323(10) 0.0853(17) 0.0059(7) 0.0279(10) 0.0079(10)
C17A 0.0428(10) 0.0351(10) 0.0598(13) 0.0029(8) 0.0296(10) -0.0042(9)
C18A 0.0309(8) 0.0313(9) 0.0404(10) -0.0003(7) 0.0132(7) -0.0019(7)
C19A 0.0208(6) 0.0186(7) 0.0304(8) -0.0006(5) 0.0041(6) -0.0026(6)
C20A 0.0243(7) 0.0267(8) 0.0353(9) -0.0032(6) 0.0036(6) 0.0037(6)
C21A 0.0239(7) 0.0265(8) 0.0548(12) -0.0052(6) 0.0023(7) 0.0021(8)
C22A 0.0300(8) 0.0280(9) 0.0512(12) 0.0005(7) -0.0104(8) -0.0079(8)
C23A 0.0415(10) 0.0341(10) 0.0325(9) 0.0007(8) -0.0036(8) -0.0040(7)
C24A 0.0310(8) 0.0292(8) 0.0303(8) -0.0034(6) 0.0060(7) -0.0029(6)
B1 0.0208(7) 0.0218(8) 0.0304(9) -0.0016(6) 0.0045(6) -0.0025(6)
O1S 0.0457(8) 0.0450(9) 0.0509(9) -0.0040(7) 0.0050(7) -0.0076(7)
C1S 0.0468(12) 0.0492(13) 0.0588(15) 0.0004(10) 0.0004(10) -0.0151(11)

loop_
_atom_type_symbol
_atom_type_description
_atom_type_scat_dispersion_real
_atom_type_scat_dispersion_imag
_atom_type_scat_source
C C 0.0033 0.0016 'International Tables Vol C Tables 4.2.6.8 and 6.1.1.4'
H H 0.0000 0.0000 'International Tables Vol C Tables 4.2.6.8 and 6.1.1.4'
B B 0.0013 0.0007 'International Tables Vol C Tables 4.2.6.8 and 6.1.1.4'
Mn Mn 0.3368 0.7283 'International Tables Vol C Tables 4.2.6.8 and 6.1.1.4'
N N 0.0061 0.0033 'International Tables Vol C Tables 4.2.6.8 and 6.1.1.4'
O O 0.0106 0.0060 'International Tables Vol C Tables 4.2.6.8 and 6.1.1.4'

loop_
_geom_angle_atom_site_label_1
_geom_angle_atom_site_label_2
_geom_angle_atom_site_label_3
_geom_angle_site_symmetry_1
_geom_angle_site_symmetry_3
_geom_angle
_geom_angle_publ_flag
O1 Mn1 O3 . . 104.41(14) ?
O1 Mn1 O3B . . 107.0(6) ?
O1 Mn1 O4 . . 89.75(7) ?
O1 Mn1 N2 . . 108.03(6) ?
O1 Mn1 N3 . . 102.93(6) ?
O3 Mn1 O4 . . 83.98(17) ?
O3 Mn1 N1 . . 78.14(13) ?
O3 Mn1 N2 . . 86.19(17) ?
O3B Mn1 O4 . . 76.4(7) ?
O3B Mn1 N1 . . 75.0(5) ?
O3B Mn1 N2 . . 92.6(8) ?
O3B Mn1 N3 . . 143.7(5) ?
N1 Mn1 O4 . . 86.88(6) ?
N1 Mn1 N2 . . 75.63(5) y
N1 Mn1 N3 . . 73.81(5) y
O3 Mn1 N3 . . 149.83(12) y
O1 Mn1 N1 . . 175.54(6) y
N2 Mn1 O4 . . 161.38(6) y
N3 Mn1 O4 . . 83.64(6) ?
N3 Mn1 N2 . . 97.28(5) ?
C23 O1 Mn1 . . 137.39(13) ?
H21A C21 H21B . . 108.1 ?
C22 C21 H21A . . 109.5 ?
C22 C21 H21B . . 109.5 ?
N1 C21 H21A . . 109.5 ?
N1 C21 H21B . . 109.5 ?
N1 C21 C22 . . 110.6(3) ?
C21 C22 H22A . . 109.9 ?
C21 C22 H22B . . 109.9 ?
H22A C22 H22B . . 108.3 ?
O3 C22 C21 . . 109.0(3) ?
O3 C22 H22A . . 109.9 ?
O3 C22 H22B . . 109.9 ?
Mn1 O3 H3 . . 131(3) ?
C22 O3 Mn1 . . 113.0(4) ?
C22 O3 H3 . . 114(3) ?
H21C C21B H21D . . 108.7 ?
C22B C21B H21C . . 110.6 ?
C22B C21B H21D . . 110.6 ?
N1 C21B H21C . . 110.6 ?
N1 C21B H21D . . 110.6 ?
N1 C21B C22B . . 105.9(9) ?
C21B C22B H22C . . 110.2 ?
C21B C22B H22D . . 110.2 ?
H22C C22B H22D . . 108.5 ?
O3B C22B C21B . . 107.5(15) ?
O3B C22B H22C . . 110.2 ?
O3B C22B H22D . . 110.2 ?
Mn1 O3B H3B . . 141(10) ?
C22B O3B Mn1 . . 112.2(16) ?
C22B O3B H3B . . 90(10) ?
Mn1 O4 H4 . . 109(2) ?
C25 O4 Mn1 . . 137.22(16) ?
C25 O4 H4 . . 111(2) ?
C21 N1 Mn1 . . 105.73(17) ?
C21B N1 Mn1 . . 111.4(6) ?
C1 N1 Mn1 . . 109.55(11) ?
C1 N1 C21 . . 116.0(2) ?
C1 N1 C21B . . 98.8(5) ?
C11 N1 Mn1 . . 106.33(10) ?
C11 N1 C21 . . 109.97(19) ?
C11 N1 C21B . . 121.5(7) ?
C11 N1 C1 . . 108.77(14) ?
C2 N2 Mn1 . . 114.17(11) ?
C2 N2 C10 . . 117.78(15) ?
C10 N2 Mn1 . . 127.93(11) ?
C12 N3 Mn1 . . 113.60(11) ?
C12 N3 C20 . . 118.50(14) ?
C20 N3 Mn1 . . 127.48(11) ?
N1 C1 H1A . . 108.5 ?
N1 C1 H1B . . 108.5 ?
N1 C1 C2 . . 115.08(15) ?
H1A C1 H1B . . 107.5 ?
C2 C1 H1A . . 108.5 ?
C2 C1 H1B . . 108.5 ?
N2 C2 C1 . . 118.68(16) ?
N2 C2 C3 . . 123.55(16) ?
C3 C2 C1 . . 117.66(15) ?
C2 C3 H3A . . 120.3 ?
C4 C3 C2 . . 119.41(17) ?
C4 C3 H3A . . 120.3 ?
C3 C4 H4A . . 120.3 ?
C3 C4 C5 . . 119.39(17) ?
C5 C4 H4A . . 120.3 ?
C4 C5 C10 . . 118.09(16) ?
C6 C5 C4 . . 122.50(17) ?
C6 C5 C10 . . 119.40(16) ?
C5 C6 H6 . . 119.6 ?
C7 C6 C5 . . 120.80(19) ?
C7 C6 H6 . . 119.6 ?
C6 C7 H7 . . 120.2 ?
C6 C7 C8 . . 119.66(18) ?
C8 C7 H7 . . 120.2 ?
C7 C8 H8 . . 119.3 ?
C9 C8 C7 . . 121.33(18) ?
C9 C8 H8 . . 119.3 ?
C8 C9 H9 . . 120.1 ?
C8 C9 C10 . . 119.90(18) ?
C10 C9 H9 . . 120.1 ?
N2 C10 C5 . . 121.73(15) ?
N2 C10 C9 . . 119.36(16) ?
C9 C10 C5 . . 118.90(16) ?
N1 C11 H11A . . 109.4 ?
N1 C11 H11B . . 109.4 ?
N1 C11 C12 . . 111.03(14) ?
H11A C11 H11B . . 108.0 ?
C12 C11 H11A . . 109.4 ?
C12 C11 H11B . . 109.4 ?
N3 C12 C11 . . 118.03(15) ?
N3 C12 C13 . . 123.03(16) ?
C13 C12 C11 . . 118.92(15) ?
C12 C13 H13 . . 120.4 ?
C14 C13 C12 . . 119.19(16) ?
C14 C13 H13 . . 120.4 ?
C13 C14 H14 . . 120.1 ?
C13 C14 C15 . . 119.83(16) ?
C15 C14 H14 . . 120.1 ?
C14 C15 C16 . . 122.64(17) ?
C14 C15 C20 . . 117.95(15) ?
C20 C15 C16 . . 119.40(16) ?
C15 C16 H16 . . 120.0 ?
C17 C16 C15 . . 120.08(18) ?
C17 C16 H16 . . 120.0 ?
C16 C17 H17 . . 119.8 ?
C16 C17 C18 . . 120.39(17) ?
C18 C17 H17 . . 119.8 ?
C17 C18 H18 . . 119.4 ?
C19 C18 C17 . . 121.11(17) ?
C19 C18 H18 . . 119.4 ?
C18 C19 H19 . . 120.1 ?
C18 C19 C20 . . 119.89(17) ?
C20 C19 H19 . . 120.1 ?
N3 C20 C15 . . 121.47(15) ?
N3 C20 C19 . . 119.39(15) ?
C15 C20 C19 . . 119.12(15) ?
O1 C23 C24 . . 117.54(18) ?
O2 C23 O1 . . 123.34(17) ?
O2 C23 C24 . . 119.07(18) ?
C23 C24 H24A . . 109.5 ?
C23 C24 H24B . . 109.5 ?
C23 C24 H24C . . 109.5 ?
H24A C24 H24B . . 109.5 ?
H24A C24 H24C . . 109.5 ?
H24B C24 H24C . . 109.5 ?
O4 C25 H25A . . 109.5 ?
O4 C25 H25B . . 109.5 ?
O4 C25 H25C . . 109.5 ?
H25A C25 H25B . . 109.5 ?
H25A C25 H25C . . 109.5 ?
H25B C25 H25C . . 109.5 ?
C2A C1A C6A . . 114.92(16) ?
C2A C1A B1 . . 124.23(15) ?
C6A C1A B1 . . 120.85(14) ?
C1A C2A H2A . . 118.8 ?
C3A C2A C1A . . 122.42(18) ?
C3A C2A H2A . . 118.8 ?
C2A C3A H3AA . . 119.7 ?
C4A C3A C2A . . 120.60(18) ?
C4A C3A H3AA . . 119.7 ?
C3A C4A H4AA . . 120.6 ?
C5A C4A C3A . . 118.86(17) ?
C5A C4A H4AA . . 120.6 ?
C4A C5A H5A . . 120.0 ?
C4A C5A C6A . . 120.01(17) ?
C6A C5A H5A . . 120.0 ?
C1A C6A H6A . . 118.4 ?
C5A C6A C1A . . 123.15(16) ?
C5A C6A H6A . . 118.4 ?
C8A C7A C12A . . 114.20(16) ?
C8A C7A B1 . . 124.47(16) ?
C12A C7A B1 . . 121.23(15) ?
C7A C8A H8A . . 118.6 ?
C9A C8A C7A . . 122.81(19) ?
C9A C8A H8A . . 118.6 ?
C8A C9A H9A . . 119.5 ?
C10A C9A C8A . . 120.9(2) ?
C10A C9A H9A . . 119.5 ?
C9A C10A H10A . . 120.9 ?
C11A C10A C9A . . 118.26(19) ?
C11A C10A H10A . . 120.9 ?
C10A C11A H11C . . 119.9 ?
C10A C11A C12A . . 120.2(2) ?
C12A C11A H11C . . 119.9 ?
C7A C12A H12A . . 118.2 ?
C11A C12A C7A . . 123.60(18) ?
C11A C12A H12A . . 118.2 ?
C14A C13A B1 . . 121.98(15) ?
C18A C13A C14A . . 114.98(16) ?
C18A C13A B1 . . 122.95(15) ?
C13A C14A H14A . . 118.6 ?
C15A C14A C13A . . 122.8(2) ?
C15A C14A H14A . . 118.6 ?
C14A C15A H15A . . 119.9 ?
C16A C15A C14A . . 120.1(2) ?
C16A C15A H15A . . 119.9 ?
C15A C16A H16A . . 120.5 ?
C17A C16A C15A . . 119.03(18) ?
C17A C16A H16A . . 120.5 ?
C16A C17A H17A . . 120.0 ?
C16A C17A C18A . . 120.0(2) ?
C18A C17A H17A . . 120.0 ?
C13A C18A H18A . . 118.5 ?
C17A C18A C13A . . 123.07(19) ?
C17A C18A H18A . . 118.5 ?
C20A C19A C24A . . 115.08(15) ?
C20A C19A B1 . . 123.20(15) ?
C24A C19A B1 . . 121.72(14) ?
C19A C20A H20A . . 118.7 ?
C21A C20A C19A . . 122.51(17) ?
C21A C20A H20A . . 118.7 ?
C20A C21A H21E . . 119.7 ?
C22A C21A C20A . . 120.55(17) ?
C22A C21A H21E . . 119.7 ?
C21A C22A H22E . . 120.6 ?
C21A C22A C23A . . 118.90(17) ?
C23A C22A H22E . . 120.6 ?
C22A C23A H23A . . 120.0 ?
C22A C23A C24A . . 119.99(18) ?
C24A C23A H23A . . 120.0 ?
C19A C24A H24D . . 118.5 ?
C23A C24A C19A . . 122.97(17) ?
C23A C24A H24D . . 118.5 ?
C1A B1 C13A . . 108.68(13) ?
C1A B1 C19A . . 108.83(13) ?
C7A B1 C1A . . 111.22(13) ?
C7A B1 C13A . . 110.01(14) ?
C7A B1 C19A . . 108.38(12) ?
C13A B1 C19A . . 109.71(13) ?
C1S O1S H1S . . 109.5 ?
O1S C1S H1SA . . 109.5 ?
O1S C1S H1SB . . 109.5 ?
O1S C1S H1SC . . 109.5 ?
H1SA C1S H1SB . . 109.5 ?
H1SA C1S H1SC . . 109.5 ?
H1SB C1S H1SC . . 109.5 ?

loop_
_geom_bond_atom_site_label_1
_geom_bond_atom_site_label_2
_geom_bond_site_symmetry_2
_geom_bond_distance
_geom_bond_publ_flag
Mn1 O1 . 2.0551(14) y
Mn1 O3 . 2.182(7) y
Mn1 O3B . 2.13(3) y
Mn1 O4 . 2.3190(16) y
Mn1 N1 . 2.2787(15) y
Mn1 N2 . 2.3167(15) y
Mn1 N3 . 2.2664(14) y
O1 C23 . 1.252(2) ?
O2 C23 . 1.231(2) ?
C21 H21A . 0.9900 ?
C21 H21B . 0.9900 ?
C21 C22 . 1.511(5) ?
C21 N1 . 1.497(4) ?
C22 H22A . 0.9900 ?
C22 H22B . 0.9900 ?
C22 O3 . 1.438(5) ?
O3 H3 . 0.849(18) ?
C21B H21C . 0.9900 ?
C21B H21D . 0.9900 ?
C21B C22B . 1.487(13) ?
C21B N1 . 1.477(13) ?
C22B H22C . 0.9900 ?
C22B H22D . 0.9900 ?
C22B O3B . 1.463(16) ?
O3B H3B . 0.84(2) ?
O4 H4 . 0.890(17) ?
O4 C25 . 1.445(3) ?
N1 C1 . 1.474(2) ?
N1 C11 . 1.470(2) ?
N2 C2 . 1.322(2) ?
N2 C10 . 1.380(2) ?
N3 C12 . 1.325(2) ?
N3 C20 . 1.377(2) ?
C1 H1A . 0.9900 ?
C1 H1B . 0.9900 ?
C1 C2 . 1.502(2) ?
C2 C3 . 1.408(3) ?
C3 H3A . 0.9500 ?
C3 C4 . 1.357(3) ?
C4 H4A . 0.9500 ?
C4 C5 . 1.410(3) ?
C5 C6 . 1.407(3) ?
C5 C10 . 1.415(2) ?
C6 H6 . 0.9500 ?
C6 C7 . 1.366(3) ?
C7 H7 . 0.9500 ?
C7 C8 . 1.396(3) ?
C8 H8 . 0.9500 ?
C8 C9 . 1.373(3) ?
C9 H9 . 0.9500 ?
C9 C10 . 1.408(2) ?
C11 H11A . 0.9900 ?
C11 H11B . 0.9900 ?
C11 C12 . 1.509(2) ?
C12 C13 . 1.406(2) ?
C13 H13 . 0.9500 ?
C13 C14 . 1.362(3) ?
C14 H14 . 0.9500 ?
C14 C15 . 1.408(2) ?
C15 C16 . 1.416(3) ?
C15 C20 . 1.414(2) ?
C16 H16 . 0.9500 ?
C16 C17 . 1.364(3) ?
C17 H17 . 0.9500 ?
C17 C18 . 1.401(3) ?
C18 H18 . 0.9500 ?
C18 C19 . 1.365(2) ?
C19 H19 . 0.9500 ?
C19 C20 . 1.414(2) ?
C23 C24 . 1.501(3) ?
C24 H24A . 0.9800 ?
C24 H24B . 0.9800 ?
C24 H24C . 0.9800 ?
C25 H25A . 0.9800 ?
C25 H25B . 0.9800 ?
C25 H25C . 0.9800 ?
C1A C2A . 1.401(2) ?
C1A C6A . 1.405(2) ?
C1A B1 . 1.643(2) ?
C2A H2A . 0.9500 ?
C2A C3A . 1.393(3) ?
C3A H3AA . 0.9500 ?
C3A C4A . 1.382(3) ?
C4A H4AA . 0.9500 ?
C4A C5A . 1.380(3) ?
C5A H5A . 0.9500 ?
C5A C6A . 1.389(2) ?
C6A H6A . 0.9500 ?
C7A C8A . 1.394(2) ?
C7A C12A . 1.406(3) ?
C7A B1 . 1.640(3) ?
C8A H8A . 0.9500 ?
C8A C9A . 1.389(3) ?
C9A H9A . 0.9500 ?
C9A C10A . 1.380(3) ?
C10A H10A . 0.9500 ?
C10A C11A . 1.375(3) ?
C11A H11C . 0.9500 ?
C11A C12A . 1.383(3) ?
C12A H12A . 0.9500 ?
C13A C14A . 1.404(2) ?
C13A C18A . 1.394(3) ?
C13A B1 . 1.648(2) ?
C14A H14A . 0.9500 ?
C14A C15A . 1.389(3) ?
C15A H15A . 0.9500 ?
C15A C16A . 1.383(3) ?
C16A H16A . 0.9500 ?
C16A C17A . 1.377(3) ?
C17A H17A . 0.9500 ?
C17A C18A . 1.393(3) ?
C18A H18A . 0.9500 ?
C19A C20A . 1.397(2) ?
C19A C24A . 1.403(2) ?
C19A B1 . 1.651(2) ?
C20A H20A . 0.9500 ?
C20A C21A . 1.393(2) ?
C21A H21E . 0.9500 ?
C21A C22A . 1.376(3) ?
C22A H22E . 0.9500 ?
C22A C23A . 1.383(3) ?
C23A H23A . 0.9500 ?
C23A C24A . 1.389(2) ?
C24A H24D . 0.9500 ?
O1S H1S . 0.8400 ?
O1S C1S . 1.416(3) ?
C1S H1SA . 0.9800 ?
C1S H1SB . 0.9800 ?
C1S H1SC . 0.9800 ?

loop_
_geom_hbond_atom_site_label_D
_geom_hbond_atom_site_label_H
_geom_hbond_atom_site_label_A
_geom_hbond_site_symmetry_A
_geom_hbond_distance_DH
_geom_hbond_distance_HA
_geom_hbond_distance_DA
_geom_hbond_angle_DHA
_geom_hbond_publ_flag
O3 H3 O2 3_566 0.849(18) 1.79(2) 2.631(8) 170(4) yes
O3B H3B O2 3_566 0.84(2) 1.87(8) 2.65(3) 152(14) yes
O4 H4 O1S . 0.890(17) 1.768(19) 2.646(2) 168(3) yes
C9 H9 O1 . 0.95 2.43 3.325(3) 156.8 yes
C17 H17 O1S 1_655 0.95 2.73 3.364(3) 124.9 yes
C18 H18 O1S 1_655 0.95 2.73 3.367(2) 125.1 yes
C19 H19 O1 . 0.95 2.39 3.183(2) 140.9 yes
C25 H25A N3 . 0.98 2.79 3.387(3) 119.8 yes
O1S H1S O2 3_566 0.84 1.92 2.691(2) 151.3 yes

loop_
_geom_torsion_atom_site_label_1
_geom_torsion_atom_site_label_2
_geom_torsion_atom_site_label_3
_geom_torsion_atom_site_label_4
_geom_torsion_site_symmetry_1
_geom_torsion_site_symmetry_2
_geom_torsion_site_symmetry_3
_geom_torsion_site_symmetry_4
_geom_torsion
_geom_torsion_publ_flag
Mn1 O1 C23 O2 . . . . -42.8(3) ?
Mn1 O1 C23 C24 . . . . 139.8(2) ?
Mn1 N1 C1 C2 . . . . -29.29(19) ?
Mn1 N1 C11 C12 . . . . -43.03(16) ?
Mn1 N2 C2 C1 . . . . -6.0(2) ?
Mn1 N2 C2 C3 . . . . 177.88(14) ?
Mn1 N2 C10 C5 . . . . -177.28(11) ?
Mn1 N2 C10 C9 . . . . 2.2(2) ?
Mn1 N3 C12 C11 . . . . 5.76(19) ?
Mn1 N3 C12 C13 . . . . -172.45(13) ?
Mn1 N3 C20 C15 . . . . 170.56(12) ?
Mn1 N3 C20 C19 . . . . -10.9(2) ?
C21 C22 O3 Mn1 . . . . 37.8(4) ?
C21 N1 C1 C2 . . . . 90.3(2) ?
C21 N1 C11 C12 . . . . -157.0(2) ?
C22 C21 N1 Mn1 . . . . 43.1(3) ?
C22 C21 N1 C1 . . . . -78.6(3) ?
C22 C21 N1 C11 . . . . 157.5(2) ?
C21B C22B O3B Mn1 . . . . -52.1(17) ?
C21B N1 C1 C2 . . . . 87.2(7) ?
C21B N1 C11 C12 . . . . -171.7(6) ?
C22B C21B N1 Mn1 . . . . -36.3(13) ?
C22B C21B N1 C1 . . . . -151.4(10) ?
C22B C21B N1 C11 . . . . 90.1(11) ?
N1 C21 C22 O3 . . . . -55.1(5) ?
N1 C21B C22B O3B . . . . 56.6(17) ?
N1 C1 C2 N2 . . . . 24.6(2) ?
N1 C1 C2 C3 . . . . -159.00(16) ?
N1 C11 C12 N3 . . . . 26.3(2) ?
N1 C11 C12 C13 . . . . -155.37(16) ?
N2 C2 C3 C4 . . . . 0.2(3) ?
N3 C12 C13 C14 . . . . 1.0(3) ?
C1 N1 C11 C12 . . . . 74.87(17) ?
C1 C2 C3 C4 . . . . -176.00(18) ?
C2 N2 C10 C5 . . . . -1.5(2) ?
C2 N2 C10 C9 . . . . 177.96(16) ?
C2 C3 C4 C5 . . . . -1.9(3) ?
C3 C4 C5 C6 . . . . -178.02(18) ?
C3 C4 C5 C10 . . . . 1.9(3) ?
C4 C5 C6 C7 . . . . 179.84(18) ?
C4 C5 C10 N2 . . . . -0.2(2) ?
C4 C5 C10 C9 . . . . -179.62(16) ?
C5 C6 C7 C8 . . . . -0.5(3) ?
C6 C5 C10 N2 . . . . 179.71(15) ?
C6 C5 C10 C9 . . . . 0.3(2) ?
C6 C7 C8 C9 . . . . 0.8(3) ?
C7 C8 C9 C10 . . . . -0.6(3) ?
C8 C9 C10 N2 . . . . -179.42(17) ?
C8 C9 C10 C5 . . . . 0.0(3) ?
C10 N2 C2 C1 . . . . 177.65(15) ?
C10 N2 C2 C3 . . . . 1.5(2) ?
C10 C5 C6 C7 . . . . 0.0(3) ?
C11 N1 C1 C2 . . . . -145.12(15) ?
C11 C12 C13 C14 . . . . -177.15(16) ?
C12 N3 C20 C15 . . . . -1.5(2) ?
C12 N3 C20 C19 . . . . 177.03(15) ?
C12 C13 C14 C15 . . . . -1.9(3) ?
C13 C14 C15 C16 . . . . -177.40(17) ?
C13 C14 C15 C20 . . . . 1.1(3) ?
C14 C15 C16 C17 . . . . 177.64(18) ?
C14 C15 C20 N3 . . . . 0.6(2) ?
C14 C15 C20 C19 . . . . -177.92(16) ?
C15 C16 C17 C18 . . . . 0.3(3) ?
C16 C15 C20 N3 . . . . 179.20(16) ?
C16 C15 C20 C19 . . . . 0.6(2) ?
C16 C17 C18 C19 . . . . 0.5(3) ?
C17 C18 C19 C20 . . . . -0.7(3) ?
C18 C19 C20 N3 . . . . -178.44(16) ?
C18 C19 C20 C15 . . . . 0.1(3) ?
C20 N3 C12 C11 . . . . 178.90(14) ?
C20 N3 C12 C13 . . . . 0.7(2) ?
C20 C15 C16 C17 . . . . -0.9(3) ?
C1A C2A C3A C4A . . . . -1.0(3) ?
C2A C1A C6A C5A . . . . 1.9(3) ?
C2A C1A B1 C7A . . . . -110.51(19) ?
C2A C1A B1 C13A . . . . 10.7(2) ?
C2A C1A B1 C19A . . . . 130.17(18) ?
C2A C3A C4A C5A . . . . 0.9(3) ?
C3A C4A C5A C6A . . . . 0.5(3) ?
C4A C5A C6A C1A . . . . -2.0(3) ?
C6A C1A C2A C3A . . . . -0.4(3) ?
C6A C1A B1 C7A . . . . 69.80(19) ?
C6A C1A B1 C13A . . . . -168.96(15) ?
C6A C1A B1 C19A . . . . -49.5(2) ?
C7A C8A C9A C10A . . . . 0.2(4) ?
C8A C7A C12A C11A . . . . -0.4(3) ?
C8A C7A B1 C1A . . . . -23.7(2) ?
C8A C7A B1 C13A . . . . -144.17(16) ?
C8A C7A B1 C19A . . . . 95.89(19) ?
C8A C9A C10A C11A . . . . 0.1(4) ?
C9A C10A C11A C12A . . . . -0.5(3) ?
C10A C11A C12A C7A . . . . 0.7(3) ?
C12A C7A C8A C9A . . . . 0.0(3) ?
C12A C7A B1 C1A . . . . 160.32(15) ?
C12A C7A B1 C13A . . . . 39.9(2) ?
C12A C7A B1 C19A . . . . -80.09(18) ?
C13A C14A C15A C16A . . . . 0.8(3) ?
C14A C13A C18A C17A . . . . -0.9(3) ?
C14A C13A B1 C1A . . . . -85.78(19) ?
C14A C13A B1 C7A . . . . 36.2(2) ?
C14A C13A B1 C19A . . . . 155.34(15) ?
C14A C15A C16A C17A . . . . -1.0(3) ?
C15A C16A C17A C18A . . . . 0.2(3) ?
C16A C17A C18A C13A . . . . 0.7(3) ?
C18A C13A C14A C15A . . . . 0.1(3) ?
C18A C13A B1 C1A . . . . 90.51(18) ?
C18A C13A B1 C7A . . . . -147.51(16) ?
C18A C13A B1 C19A . . . . -28.4(2) ?
C19A C20A C21A C22A . . . . 0.4(3) ?
C20A C19A C24A C23A . . . . 0.4(2) ?
C20A C19A B1 C1A . . . . 148.13(15) ?
C20A C19A B1 C7A . . . . 27.0(2) ?
C20A C19A B1 C13A . . . . -93.08(18) ?
C20A C21A C22A C23A . . . . -0.1(3) ?
C21A C22A C23A C24A . . . . 0.0(3) ?
C22A C23A C24A C19A . . . . -0.2(3) ?
C24A C19A C20A C21A . . . . -0.5(2) ?
C24A C19A B1 C1A . . . . -32.7(2) ?
C24A C19A B1 C7A . . . . -153.78(15) ?
C24A C19A B1 C13A . . . . 86.09(18) ?
B1 C1A C2A C3A . . . . 179.91(19) ?
B1 C1A C6A C5A . . . . -178.38(16) ?
B1 C7A C8A C9A . . . . -176.23(19) ?
B1 C7A C12A C11A . . . . 175.92(16) ?
B1 C13A C14A C15A . . . . 176.65(17) ?
B1 C13A C18A C17A . . . . -177.39(17) ?
B1 C19A C20A C21A . . . . 178.73(16) ?
B1 C19A C24A C23A . . . . -178.84(16) ?
